data_2101272
loop_
_publ_author_name
'Ogawa, K.'
'Harada, J.'
'Tomoda, S.'

_publ_section_title
;
 Unusually short ethylene bond and large amplitude torsional motion of
 (<i>E</i>)-stilbenes in crystals. X-ray crystallographic study of
 `stiff' stilbenes
;
_journal_issue 2
_journal_name_full 'Acta Crystallographica Section B'
_journal_page_first 240
_journal_page_last 248
_journal_paper_doi 10.1107/S010876819400950X
_journal_volume 51
_journal_year 1995
_chemical_formula_moiety 'C10 H10'
_chemical_formula_sum 'C20 H20'
_chemical_formula_weight 260.38
_chemical_melting_point 539.8
_chemical_name_systematic '      (E)-6,6'-dimethyl-1,1'-biindanylidene'
_space_group_IT_number 14
_symmetry_cell_setting monoclinic
_symmetry_space_group_name_Hall '-P 2yn'
_symmetry_space_group_name_H-M 'P 1 21/n 1'
_cell_angle_alpha 90.00000
_cell_angle_beta 92.58(4)
_cell_angle_gamma 90.00000
_cell_formula_units_Z 2
_cell_length_a 5.605(3)
_cell_length_b 4.979(3)
_cell_length_c 23.835(4)
_cell_measurement_reflns_used 25
_cell_measurement_temperature 120
_cell_measurement_theta_max 80.7
_cell_measurement_theta_min 76.1
_cell_volume 664.5(5)
_computing_cell_refinement MSC/AFC
_computing_data_collection
;
Rigaku AFC6A, MSC/AFC Diffractometer Control Software
;
_computing_data_reduction xtal_DIFDAT_ADDREF_SORTRF
_computing_molecular_graphics xtal_ORTEP
_computing_publication_material xtal_BONDLA_CIFIO
_computing_structure_refinement xtal_CRYLSQ
_computing_structure_solution xtal_GENTAN
_diffrn_ambient_temperature 120
_diffrn_measurement_device 'Rigaku AFC6A'
_diffrn_measurement_method \q/2\q
_diffrn_radiation_monochromator graphite
_diffrn_radiation_source xray_tube
_diffrn_radiation_type 'Copper K\a'
_diffrn_radiation_wavelength 1.54184
_diffrn_reflns_av_R_equivalents .006
_diffrn_reflns_av_sigmaI/netI .008
_diffrn_reflns_limit_h_max 6
_diffrn_reflns_limit_h_min -1
_diffrn_reflns_limit_k_max 5
_diffrn_reflns_limit_k_min 0
_diffrn_reflns_limit_l_max 26
_diffrn_reflns_limit_l_min -26
_diffrn_reflns_number 1238
_diffrn_reflns_reduction_process perpendicular_monochr_Lp
_diffrn_reflns_theta_max 59.91
_diffrn_reflns_theta_min 3.71
_diffrn_standards_decay_% 1
_diffrn_standards_interval_count 50
_diffrn_standards_number 3
_exptl_absorpt_coefficient_mu 0.51
_exptl_absorpt_correction_type none
_exptl_absorpt_process_details 'Absorption correction not applied'
_exptl_crystal_colour 'pale yellow'
_exptl_crystal_density_diffrn 1.301
_exptl_crystal_description rectangular
_exptl_crystal_F_000 280
_exptl_crystal_size_max 0.25
_exptl_crystal_size_mid 0.20
_exptl_crystal_size_min 0.20
_refine_diff_density_max .191
_refine_diff_density_min -.336
_refine_ls_abs_structure_details none
_refine_ls_abs_structure_Flack 0
_refine_ls_extinction_coef .00000
_refine_ls_extinction_method none
_refine_ls_goodness_of_fit_all 4.327
_refine_ls_goodness_of_fit_obs 4.444
_refine_ls_hydrogen_treatment 'no restraint'
_refine_ls_matrix_type full
_refine_ls_number_constraints 0
_refine_ls_number_parameters 131
_refine_ls_number_reflns 943
_refine_ls_number_restraints 0
_refine_ls_R_factor_all .046
_refine_ls_R_factor_obs .045
_refine_ls_shift/esd_max .001
_refine_ls_structure_factor_coef F
_refine_ls_weighting_details 'w = 1/(\s^2^(F)+0.0001F^2^)'
_refine_ls_weighting_scheme calc
_refine_ls_wR_factor_all .058
_refine_ls_wR_factor_obs .058
_reflns_number_observed 943
_reflns_number_total 990
_reflns_observed_criterion refl_observed_if_Inet_>2.000_sigma(Inet)
_cod_data_source_file as0668.cif
_cod_data_source_block 6in120
_cod_depositor_comments
;
The following automatic conversions were performed:

'_refine_ls_weighting_scheme' value '1/(\s^2^(F)+0.0001F^2^)' was
changed to 'calc'. New tag '_refine_ls_weighting_details' was
created. The value of the new tag was set to 'w =
1/(\s^2^(F)+0.0001F^2^)'.

Automatic conversion script
Id: cif_fix_values 3143 2015-03-26 13:38:13Z robertas 
;
_cod_original_cell_volume 664.5(6)
_cod_original_sg_symbol_Hall -P_2yn
_cod_database_code 2101272

loop_
_symmetry_equiv_pos_as_xyz
+x,+y,+z
1/2-x,1/2+y,1/2-z
-x,-y,-z
1/2+x,1/2-y,1/2+z

loop_
_atom_site_aniso_label
_atom_site_aniso_U_11
_atom_site_aniso_U_22
_atom_site_aniso_U_33
_atom_site_aniso_U_12
_atom_site_aniso_U_13
_atom_site_aniso_U_23
C1 .0105(8) .0112(9) .0100(9) -.0013(7) .0000(6) -.0001(7)
C2 .0126(9) .0120(10) .0104(9) .0015(7) .0005(7) .0001(7)
C3 .0127(9) .0130(10) .0131(9) .0015(7) .0020(7) -.0004(7)
C4 .0137(9) .0170(10) .0130(9) .0024(7) .0038(7) -.0011(7)
C5 .0177(9) .0160(10) .0106(9) -.0009(7) .0024(7) .0009(7)
C6 .0134(9) .0118(9) .0132(9) -.0017(7) -.0011(7) -.0011(7)
C7 .0120(9) .0125(9) .0124(9) .0012(7) .0021(7) -.0012(7)
C8 .0102(8) .0109(9) .0106(9) -.0021(6) .0010(7) -.0018(7)
C9 .0121(9) .0120(9) .0112(9) -.0016(7) .0006(7) -.0019(7)
C10 .0190(10) .0180(10) .0140(10) .0034(7) .0013(8) .0033(8)

loop_
_atom_site_label
_atom_site_fract_x
_atom_site_fract_y
_atom_site_fract_z
_atom_site_U_iso_or_equiv
_atom_site_thermal_displace_type
C1 -.0748(3) .5351(3) .52039(7) .0106(8) Uani
C2 -.2714(3) .7475(3) .51471(7) .0116(9) Uani
C3 -.3994(3) .7495(3) .57072(7) .0128(9) Uani
C4 -.3212(3) .4565(4) .65977(7) .0146(9) Uani
C5 -.1775(3) .2640(3) .68674(7) .0148(9) Uani
C6 .0157(3) .1504(3) .66021(7) .0128(9) Uani
C7 .0614(3) .2297(3) .60565(7) .0122(9) Uani
C8 -.0823(3) .4226(3) .57772(7) .0105(8) Uani
C9 -.2723(3) .5381(3) .60583(7) .0118(9) Uani
C10 .1706(3) -.0589(4) .68963(7) .0170(10) Uani
H21 -.200(3) .930(4) .5068(7) .014(4) Uiso
H22 -.380(3) .709(4) .4829(8) .012(4) Uiso
H31 -.390(3) .924(4) .5900(8) .020(5) Uiso
H32 -.575(3) .711(3) .5646(7) .010(4) Uiso
H4 -.451(3) .535(4) .6784(8) .022(5) Uiso
H5 -.212(3) .209(4) .7253(8) .019(5) Uiso
H7 .194(3) .146(3) .5875(8) .014(4) Uiso
H101 .338(5) -.019(5) .6870(10) .053(7) Uiso
H102 .139(4) -.246(5) .6750(10) .049(7) Uiso
H103 .146(4) -.071(5) .7310(10) .046(7) Uiso

loop_
_atom_type_symbol
_atom_type_scat_dispersion_real
_atom_type_scat_dispersion_imag
_atom_type_scat_source
C .017 .009 'IntTabIV Tables 2.2B and 2.3.1'
H 0 0 'IntTabIV Tables 2.2B and 2.3.1'

loop_
_geom_angle_atom_site_label_1
_geom_angle_atom_site_label_2
_geom_angle_atom_site_label_3
_geom_angle_site_symmetry_1
_geom_angle_site_symmetry_2
_geom_angle_site_symmetry_3
_geom_angle
C2 C1 C8 1_655 1_655 1_655 107.10(10)
C2 C1 C1 1_655 1_655 3_666 125.50(10)
C8 C1 C1 1_655 1_655 3_666 127.40(10)
C1 C2 C3 1_655 1_655 1_655 106.80(10)
C1 C2 H21 1_655 1_655 1_655 110.0(10)
C1 C2 H22 1_655 1_655 1_655 111.0(10)
C3 C2 H21 1_655 1_655 1_655 111.0(10)
C3 C2 H22 1_655 1_655 1_655 112.0(10)
H21 C2 H22 1_655 1_655 1_655 106.0(10)
C2 C3 C9 1_655 1_655 1_655 104.50(10)
C2 C3 H31 1_655 1_655 1_655 113.0(10)
C2 C3 H32 1_655 1_655 1_655 111.0(10)
C9 C3 H31 1_655 1_655 1_655 110.0(10)
C9 C3 H32 1_655 1_655 1_655 112.0(10)
H31 C3 H32 1_655 1_655 1_655 106.0(10)
C5 C4 C9 1_655 1_655 1_655 119.7(2)
C5 C4 H4 1_655 1_655 1_655 120.0(10)
C9 C4 H4 1_655 1_655 1_655 120.0(10)
C4 C5 C6 1_655 1_655 1_655 120.9(2)
C4 C5 H5 1_655 1_655 1_655 119.0(10)
C6 C5 H5 1_655 1_655 1_655 120.0(10)
C5 C6 C7 1_655 1_655 1_655 119.10(10)
C5 C6 C10 1_655 1_655 1_655 120.70(10)
C7 C6 C10 1_655 1_655 1_655 120.20(10)
C6 C7 C8 1_655 1_655 1_655 120.7(2)
C6 C7 H7 1_655 1_655 1_655 118.0(10)
C8 C7 H7 1_655 1_655 1_655 121.0(10)
C1 C8 C7 1_655 1_655 1_655 131.20(10)
C1 C8 C9 1_655 1_655 1_655 109.80(10)
C7 C8 C9 1_655 1_655 1_655 119.00(10)
C3 C9 C4 1_655 1_655 1_655 127.8(2)
C3 C9 C8 1_655 1_655 1_655 111.80(10)
C4 C9 C8 1_655 1_655 1_655 120.50(10)
C6 C10 H101 1_655 1_655 1_655 112.0(10)
C6 C10 H102 1_655 1_655 1_655 113.0(10)
C6 C10 H103 1_655 1_655 1_655 113.0(10)
H101 C10 H102 1_655 1_655 1_655 109(2)
H101 C10 H103 1_655 1_655 1_655 105(2)
H102 C10 H103 1_655 1_655 1_655 105(2)

loop_
_geom_bond_atom_site_label_1
_geom_bond_atom_site_label_2
_geom_bond_site_symmetry_1
_geom_bond_site_symmetry_2
_geom_bond_distance
C1 C2 1_655 1_655 1.529(2)
C1 C8 1_655 1_655 1.479(2)
C1 C1 1_655 3_666 1.358(2)
C2 C3 1_655 1_655 1.544(2)
C2 H21 1_655 1_655 1.01(2)
C2 H22 1_655 1_655 .97(2)
C3 C9 1_655 1_655 1.504(2)
C3 H31 1_655 1_655 .99(2)
C3 H32 1_655 1_655 1.01(2)
C4 C5 1_655 1_655 1.391(2)
C4 C9 1_655 1_655 1.387(2)
C4 H4 1_655 1_655 .95(2)
C5 C6 1_655 1_655 1.398(2)
C5 H5 1_655 1_655 .99(2)
C6 C7 1_655 1_655 1.394(2)
C6 C10 1_655 1_655 1.509(2)
C7 C8 1_655 1_655 1.402(2)
C7 H7 1_655 1_655 .97(2)
C8 C9 1_655 1_655 1.406(2)
C10 H101 1_655 1_655 .96(3)
C10 H102 1_655 1_655 1.01(3)
C10 H103 1_655 1_655 1.01(3)

loop_
_geom_torsion_atom_site_label_1
_geom_torsion_atom_site_label_2
_geom_torsion_atom_site_label_3
_geom_torsion_atom_site_label_4
_geom_torsion_site_symmetry_1
_geom_torsion_site_symmetry_2
_geom_torsion_site_symmetry_3
_geom_torsion_site_symmetry_4
_geom_torsion
C8 C1 C2 C3 1_655 1_655 1_655 1_655 -1.5(2)
C8 C1 C2 H21 1_655 1_655 1_655 1_655 119.0(10)
C8 C1 C2 H22 1_655 1_655 1_655 1_655 -124.0(10)
C1 C1 C2 C3 3_666 1_655 1_655 1_655 178.0(2)
C1 C1 C2 H21 3_666 1_655 1_655 1_655 -61.0(10)
C1 C1 C2 H22 3_666 1_655 1_655 1_655 55.0(10)
C2 C1 C8 C7 1_655 1_655 1_655 1_655 -177.7(2)
C2 C1 C8 C9 1_655 1_655 1_655 1_655 2.9(2)
C1 C1 C8 C7 3_666 1_655 1_655 1_655 2.9(3)
C1 C1 C8 C9 3_666 1_655 1_655 1_655 -176.6(2)
C1 C2 C3 C9 1_655 1_655 1_655 1_655 -.3(2)
C1 C2 C3 H31 1_655 1_655 1_655 1_655 119.0(10)
C1 C2 C3 H32 1_655 1_655 1_655 1_655 -122.0(10)
H21 C2 C3 C9 1_655 1_655 1_655 1_655 -121.0(10)
H21 C2 C3 H31 1_655 1_655 1_655 1_655 0(2)
H21 C2 C3 H32 1_655 1_655 1_655 1_655 118.0(10)
H22 C2 C3 C9 1_655 1_655 1_655 1_655 121.0(10)
H22 C2 C3 H31 1_655 1_655 1_655 1_655 -119(2)
H22 C2 C3 H32 1_655 1_655 1_655 1_655 0(2)
C2 C3 C9 C4 1_655 1_655 1_655 1_655 -178.7(2)
C2 C3 C9 C8 1_655 1_655 1_655 1_655 2.2(2)
H31 C3 C9 C4 1_655 1_655 1_655 1_655 60.0(10)
H31 C3 C9 C8 1_655 1_655 1_655 1_655 -120.0(10)
H32 C3 C9 C4 1_655 1_655 1_655 1_655 -58.0(10)
H32 C3 C9 C8 1_655 1_655 1_655 1_655 123.0(10)
C9 C4 C5 C6 1_655 1_655 1_655 1_655 -.2(3)
C9 C4 C5 H5 1_655 1_655 1_655 1_655 179.0(10)
H4 C4 C5 C6 1_655 1_655 1_655 1_655 -179.0(10)
H4 C4 C5 H5 1_655 1_655 1_655 1_655 0(2)
C5 C4 C9 C3 1_655 1_655 1_655 1_655 -177.4(2)
C5 C4 C9 C8 1_655 1_655 1_655 1_655 1.6(2)
H4 C4 C9 C3 1_655 1_655 1_655 1_655 1.0(10)
H4 C4 C9 C8 1_655 1_655 1_655 1_655 -179.0(10)
C4 C5 C6 C7 1_655 1_655 1_655 1_655 -.9(2)
C4 C5 C6 C10 1_655 1_655 1_655 1_655 -179.8(2)
H5 C5 C6 C7 1_655 1_655 1_655 1_655 180.0(10)
H5 C5 C6 C10 1_655 1_655 1_655 1_655 1.0(10)
C5 C6 C7 C8 1_655 1_655 1_655 1_655 .6(2)
C5 C6 C7 H7 1_655 1_655 1_655 1_655 -179.0(10)
C10 C6 C7 C8 1_655 1_655 1_655 1_655 179.5(2)
C10 C6 C7 H7 1_655 1_655 1_655 1_655 .0(10)
C5 C6 C10 H101 1_655 1_655 1_655 1_655 -132(2)
C5 C6 C10 H102 1_655 1_655 1_655 1_655 105.0(10)
C5 C6 C10 H103 1_655 1_655 1_655 1_655 -14.0(10)
C7 C6 C10 H101 1_655 1_655 1_655 1_655 49(2)
C7 C6 C10 H102 1_655 1_655 1_655 1_655 -74.0(10)
C7 C6 C10 H103 1_655 1_655 1_655 1_655 167.0(10)
C6 C7 C8 C1 1_655 1_655 1_655 1_655 -178.6(2)
C6 C7 C8 C9 1_655 1_655 1_655 1_655 .8(2)
H7 C7 C8 C1 1_655 1_655 1_655 1_655 .0(10)
H7 C7 C8 C9 1_655 1_655 1_655 1_655 -180.0(10)
C1 C8 C9 C3 1_655 1_655 1_655 1_655 -3.3(2)
C1 C8 C9 C4 1_655 1_655 1_655 1_655 177.60(10)
C7 C8 C9 C3 1_655 1_655 1_655 1_655 177.20(10)
C7 C8 C9 C4 1_655 1_655 1_655 1_655 -1.9(2)
